data_7125606
loop_
_publ_author_name
'Mukherjee, Gargi'
'Biradha, Kumar'

_publ_section_title
;
 Modulation of breathing behavior of layered coordination polymers via a
 solid solution approach: the influence of metal ions on sorption
 behavior.
;
_journal_issue 6
_journal_name_full 'Chemical communications (Cambridge, England)'
_journal_page_first 670
_journal_page_last 672
_journal_paper_doi 10.1039/c3cc48020h
_journal_volume 50
_journal_year 2014
_chemical_formula_sum 'C50 H44 Cd0.6 Cl8 N6 O26 Zn0.4'
_chemical_formula_weight 1522.10
_space_group_IT_number 14
_space_group_name_Hall '-P 2ybc'
_space_group_name_H-M_alt 'P 1 21/c 1'
_symmetry_cell_setting monoclinic
_symmetry_space_group_name_H-M 'P 1 21/c 1'
_atom_sites_solution_hydrogens geom
_atom_sites_solution_primary direct
_atom_sites_solution_secondary difmap
_audit_creation_method SHELXL-97
_cell_angle_alpha 90.00
_cell_angle_beta 100.537(6)
_cell_angle_gamma 90.00
_cell_formula_units_Z 2
_cell_length_a 10.391(2)
_cell_length_b 18.819(4)
_cell_length_c 17.351(4)
_cell_measurement_reflns_used 6436
_cell_measurement_temperature 293(2)
_cell_measurement_theta_max 1.61
_cell_measurement_theta_min 25.97
_cell_volume 3335.7(12)
_computing_structure_refinement 'SHELXL-97 (Sheldrick, 1997)'
_computing_structure_solution 'SHELXS-97 (Sheldrick, 1990)'
_diffrn_ambient_temperature 293(2)
_diffrn_measured_fraction_theta_full 0.984
_diffrn_measured_fraction_theta_max 0.984
_diffrn_measurement_device_type 'Bruker APEX-2 CCD'
_diffrn_measurement_method hemisphere
_diffrn_radiation_monochromator graphite
_diffrn_radiation_source 'fine-focus sealed tube'
_diffrn_radiation_type MoK\a
_diffrn_radiation_wavelength 0.71073
_diffrn_reflns_av_R_equivalents 0.1081
_diffrn_reflns_av_sigmaI/netI 0.0914
_diffrn_reflns_limit_h_max 12
_diffrn_reflns_limit_h_min -12
_diffrn_reflns_limit_k_max 23
_diffrn_reflns_limit_k_min -20
_diffrn_reflns_limit_l_max 21
_diffrn_reflns_limit_l_min -21
_diffrn_reflns_number 39200
_diffrn_reflns_theta_full 25.97
_diffrn_reflns_theta_max 25.97
_diffrn_reflns_theta_min 1.61
_exptl_absorpt_coefficient_mu 0.746
_exptl_absorpt_correction_T_max 0.901
_exptl_absorpt_correction_T_min 0.792
_exptl_absorpt_correction_type empirical
_exptl_absorpt_process_details SADABS
_exptl_crystal_colour colourless
_exptl_crystal_density_diffrn 1.515
_exptl_crystal_density_meas ?
_exptl_crystal_density_method 'not measured'
_exptl_crystal_description block
_exptl_crystal_F_000 1542
_exptl_crystal_size_max 0.44
_exptl_crystal_size_mid 0.26
_exptl_crystal_size_min 0.14
_platon_squeeze_details
;
;
_refine_diff_density_max 1.173
_refine_diff_density_min -0.885
_refine_diff_density_rms 0.094
_refine_ls_extinction_method none
_refine_ls_goodness_of_fit_ref 0.980
_refine_ls_hydrogen_treatment mixed
_refine_ls_matrix_type full
_refine_ls_number_parameters 319
_refine_ls_number_reflns 6436
_refine_ls_number_restraints 0
_refine_ls_restrained_S_all 0.980
_refine_ls_R_factor_all 0.1087
_refine_ls_R_factor_gt 0.0674
_refine_ls_shift/su_max 0.035
_refine_ls_shift/su_mean 0.001
_refine_ls_structure_factor_coef Fsqd
_refine_ls_weighting_details 'calc w=1/[\s^2^(Fo^2^)+(0.1000P)^2^+0.0000P] where P=(Fo^2^+2Fc^2^)/3'
_refine_ls_weighting_scheme calc
_refine_ls_wR_factor_gt 0.1626
_refine_ls_wR_factor_ref 0.1754
_reflns_number_gt 4075
_reflns_number_total 6436
_reflns_threshold_expression >2sigma(I)
_cod_data_source_file c3cc48020h.txt
_cod_data_source_block 5
_cod_depositor_comments
;
The following automatic conversions were performed:

data item '_exptl_crystal_density_meas' value 'not measured' was
changed to '?' -- the value is perceived as not measured.

Automatic conversion script
Id: cif_fix_values 6909 2019-04-08 15:41:33Z antanas 
;
_cod_original_cell_volume 3335.8(12)
_cod_original_sg_symbol_H-M P2(1)/c
_cod_original_formula_sum 'C50 H44 Cd0.60 Cl8 N6 O26 Zn0.40'
_cod_database_code 7125606

loop_
_symmetry_equiv_pos_as_xyz
'x, y, z'
'-x, y+1/2, -z+1/2'
'-x, -y, -z'
'x, -y-1/2, z-1/2'

loop_
_atom_site_label
_atom_site_type_symbol
_atom_site_fract_x
_atom_site_fract_y
_atom_site_fract_z
_atom_site_U_iso_or_equiv
_atom_site_adp_type
_atom_site_occupancy
_atom_site_symmetry_multiplicity
_atom_site_calc_flag
_atom_site_refinement_flags
Cd Cd 0.0000 0.0000 0.0000 0.0290(5) Uani 0.60 2 d SP
Zn Zn 0.0000 0.0000 0.0000 0.076(3) Uani 0.40 2 d SP
O1 O -0.4953(2) -0.04470(16) 0.23699(19) 0.0485(8) Uani 1 1 d .
O1W O 0.1146(2) -0.04353(14) 0.10945(18) 0.0486(8) Uani 1 1 d .
N11 N -0.1763(3) -0.03054(16) 0.0552(2) 0.0375(8) Uani 1 1 d .
O11 O -0.6190(3) -0.0659(2) 0.1192(2) 0.0687(10) Uani 1 1 d .
O2 O -0.8224(3) 0.09113(15) 0.3291(2) 0.0585(9) Uani 1 1 d .
O3 O -0.8042(3) -0.16406(15) 0.3633(2) 0.0673(10) Uani 1 1 d .
C12 C -0.2754(4) -0.0260(2) 0.1704(3) 0.0482(11) Uani 1 1 d .
H12 H -0.2673 -0.0160 0.2236 0.058 Uiso 1 1 calc R
N31 N -0.9828(3) -0.39084(16) 0.4431(2) 0.0421(9) Uani 1 1 d .
C6 C -0.6552(4) -0.1050(2) 0.2971(3) 0.0446(10) Uani 1 1 d .
H6 H -0.6153 -0.1483 0.2907 0.054 Uiso 1 1 calc R
C14 C -0.3993(4) -0.0660(2) 0.0479(3) 0.0504(12) Uani 1 1 d .
H14 H -0.4764 -0.0834 0.0182 0.061 Uiso 1 1 calc R
C13 C -0.3920(3) -0.0503(2) 0.1261(3) 0.0382(10) Uani 1 1 d .
C5 C -0.7625(4) -0.1002(2) 0.3334(3) 0.0510(12) Uani 1 1 d .
C15 C -0.2903(4) -0.0554(2) 0.0142(3) 0.0437(10) Uani 1 1 d .
H15 H -0.2957 -0.0658 -0.0387 0.052 Uiso 1 1 calc R
C16 C -0.5150(4) -0.0551(2) 0.1595(3) 0.0450(11) Uani 1 1 d .
C4 C -0.8230(4) -0.0374(2) 0.3444(3) 0.0548(12) Uani 1 1 d .
H4 H -0.8943 -0.0357 0.3699 0.066 Uiso 1 1 calc R
C35 C -0.8653(4) -0.3585(2) 0.4580(3) 0.0544(12) Uani 1 1 d .
H35 H -0.7964 -0.3810 0.4906 0.065 Uiso 1 1 calc R
C26 C -0.9538(5) 0.1056(3) 0.3097(3) 0.0585(13) Uani 1 1 d .
C2 C -0.6660(4) 0.0224(2) 0.2797(3) 0.0453(11) Uani 1 1 d .
H2 H -0.6327 0.0639 0.2619 0.054 Uiso 1 1 calc R
C3 C -0.7728(4) 0.0236(2) 0.3157(3) 0.0482(11) Uani 1 1 d .
C1 C -0.6102(4) -0.0420(2) 0.2709(3) 0.0413(10) Uani 1 1 d .
C31 C -1.0810(4) -0.3548(2) 0.3978(3) 0.0575(13) Uani 1 1 d .
H31 H -1.1628 -0.3763 0.3864 0.069 Uiso 1 1 calc R
C33 C -0.9481(4) -0.2564(2) 0.3804(3) 0.0513(12) Uani 1 1 d .
C34 C -0.8432(4) -0.2924(2) 0.4260(3) 0.0628(14) Uani 1 1 d .
H34 H -0.7598 -0.2726 0.4350 0.075 Uiso 1 1 calc R
O21 O -1.0328(4) 0.0626(2) 0.2833(3) 0.0907(13) Uani 1 1 d .
C24 C -1.1093(5) 0.2017(3) 0.3195(4) 0.0733(16) Uani 1 1 d .
H24 H -1.1773 0.1707 0.3002 0.088 Uiso 1 1 calc R
C32 C -1.0676(4) -0.2883(2) 0.3674(3) 0.0575(13) Uani 1 1 d .
H32 H -1.1396 -0.2653 0.3382 0.069 Uiso 1 1 calc R
N21 N -1.0435(5) 0.3182(2) 0.3669(3) 0.0756(13) Uani 1 1 d .
C11 C -0.1698(4) -0.0173(2) 0.1303(3) 0.0466(11) Uani 1 1 d .
H11 H -0.0906 -0.0012 0.1588 0.056 Uiso 1 1 calc R
O31 O -1.0158(4) -0.1508(2) 0.3100(3) 0.0886(13) Uani 1 1 d .
C25 C -1.1348(6) 0.2716(3) 0.3376(3) 0.0734(16) Uani 1 1 d .
H25 H -1.2216 0.2865 0.3286 0.088 Uiso 1 1 calc R
C36 C -0.9313(5) -0.1843(3) 0.3456(3) 0.0606(14) Uani 1 1 d .
C22 C -0.8836(5) 0.2273(3) 0.3612(4) 0.088(2) Uani 1 1 d .
H22 H -0.7962 0.2136 0.3691 0.105 Uiso 1 1 calc R
C23 C -0.9810(5) 0.1794(2) 0.3307(3) 0.0591(13) Uani 1 1 d .
C21 C -0.9171(6) 0.2953(3) 0.3798(5) 0.098(2) Uani 1 1 d .
H21 H -0.8511 0.3265 0.4019 0.118 Uiso 1 1 calc R

loop_
_atom_site_aniso_label
_atom_site_aniso_U_11
_atom_site_aniso_U_22
_atom_site_aniso_U_33
_atom_site_aniso_U_23
_atom_site_aniso_U_13
_atom_site_aniso_U_12
Cd 0.0227(10) 0.0343(10) 0.0386(8) -0.0124(8) 0.0285(8) -0.0031(8)
Zn 0.027(3) 0.050(4) 0.148(5) 0.026(3) 0.009(3) 0.003(2)
O1 0.0259(13) 0.0658(19) 0.061(2) -0.0055(16) 0.0281(14) -0.0074(12)
O1W 0.0288(14) 0.0514(17) 0.069(2) -0.0027(15) 0.0175(14) -0.0073(12)
N11 0.0266(16) 0.0404(16) 0.050(2) -0.0035(16) 0.0198(16) -0.0018(13)
O11 0.0213(15) 0.124(3) 0.064(2) -0.010(2) 0.0184(15) -0.0075(16)
O2 0.0467(17) 0.0409(16) 0.097(3) -0.0134(16) 0.0367(17) -0.0055(13)
O3 0.0496(18) 0.0428(16) 0.121(3) 0.0144(18) 0.046(2) -0.0052(13)
C12 0.0278(19) 0.074(3) 0.047(3) -0.014(2) 0.0180(19) -0.0070(18)
N31 0.0328(17) 0.0376(17) 0.062(3) 0.0067(16) 0.0246(17) -0.0018(14)
C6 0.039(2) 0.046(2) 0.054(3) -0.003(2) 0.021(2) -0.0048(17)
C14 0.028(2) 0.065(3) 0.061(3) -0.010(2) 0.015(2) -0.0058(18)
C13 0.0248(18) 0.045(2) 0.049(3) 0.0013(19) 0.0191(18) 0.0002(15)
C5 0.047(2) 0.046(2) 0.071(3) 0.006(2) 0.039(2) -0.0061(19)
C15 0.0295(19) 0.055(2) 0.050(3) -0.009(2) 0.0170(19) -0.0008(17)
C16 0.026(2) 0.056(2) 0.061(3) 0.000(2) 0.029(2) 0.0017(17)
C4 0.049(3) 0.052(3) 0.075(4) 0.006(2) 0.041(3) -0.001(2)
C35 0.041(2) 0.051(2) 0.075(4) 0.011(2) 0.019(2) -0.0038(19)
C26 0.057(3) 0.056(3) 0.068(4) -0.012(2) 0.024(3) -0.004(2)
C2 0.044(2) 0.042(2) 0.059(3) -0.0009(19) 0.032(2) -0.0104(17)
C3 0.048(2) 0.0368(19) 0.065(3) -0.005(2) 0.025(2) -0.0037(17)
C1 0.0297(19) 0.055(2) 0.048(3) -0.002(2) 0.0285(19) -0.0072(17)
C31 0.037(2) 0.054(3) 0.088(4) 0.013(3) 0.030(2) -0.0046(19)
C33 0.050(3) 0.044(2) 0.070(3) 0.000(2) 0.036(2) -0.0023(19)
C34 0.037(2) 0.055(3) 0.103(4) 0.003(3) 0.032(3) -0.013(2)
O21 0.071(2) 0.066(2) 0.127(4) -0.034(2) -0.004(2) -0.0035(19)
C24 0.052(3) 0.070(3) 0.096(5) -0.010(3) 0.007(3) 0.003(2)
C32 0.039(2) 0.057(3) 0.080(4) 0.022(3) 0.018(2) 0.000(2)
N21 0.077(3) 0.055(2) 0.098(4) -0.022(2) 0.026(3) 0.009(2)
C11 0.0250(19) 0.067(3) 0.049(3) -0.009(2) 0.0123(19) -0.0106(17)
O31 0.069(2) 0.063(2) 0.135(4) 0.038(2) 0.022(3) -0.0095(19)
C25 0.059(3) 0.074(4) 0.085(4) -0.003(3) 0.009(3) 0.016(3)
C36 0.051(3) 0.054(3) 0.084(4) 0.017(3) 0.032(3) 0.000(2)
C22 0.049(3) 0.057(3) 0.156(6) -0.025(4) 0.017(3) 0.006(2)
C23 0.049(3) 0.049(3) 0.082(4) -0.005(2) 0.018(3) 0.000(2)
C21 0.056(3) 0.058(3) 0.176(7) -0.028(4) 0.007(4) 0.004(3)

loop_
_atom_type_symbol
_atom_type_description
_atom_type_scat_dispersion_real
_atom_type_scat_dispersion_imag
_atom_type_scat_source
C C 0.0033 0.0016 'International Tables Vol C Tables 4.2.6.8 and 6.1.1.4'
H H 0.0000 0.0000 'International Tables Vol C Tables 4.2.6.8 and 6.1.1.4'
N N 0.0061 0.0033 'International Tables Vol C Tables 4.2.6.8 and 6.1.1.4'
O O 0.0106 0.0060 'International Tables Vol C Tables 4.2.6.8 and 6.1.1.4'
Cl Cl 0.1484 0.1585 'International Tables Vol C Tables 4.2.6.8 and 6.1.1.4'
Cd Cd -0.8075 1.2024 'International Tables Vol C Tables 4.2.6.8 and 6.1.1.4'
Zn Zn 0.2839 1.4301 'International Tables Vol C Tables 4.2.6.8 and 6.1.1.4'

loop_
_geom_angle_atom_site_label_1
_geom_angle_atom_site_label_2
_geom_angle_atom_site_label_3
_geom_angle
_geom_angle_site_symmetry_1
_geom_angle_site_symmetry_3
O1W Cd O1W 180.00(17) . 3
O1W Cd N11 96.11(11) . 3
O1W Cd N11 83.89(11) 3 3
O1W Cd N11 83.89(11) . .
O1W Cd N11 96.11(11) 3 .
N11 Cd N11 180.0(2) 3 .
O1W Cd N31 91.97(12) . 2_455
O1W Cd N31 88.03(12) 3 2_455
N11 Cd N31 94.94(11) 3 2_455
N11 Cd N31 85.06(11) . 2_455
O1W Cd N31 88.03(12) . 4_655
O1W Cd N31 91.97(12) 3 4_655
N11 Cd N31 85.06(11) 3 4_655
N11 Cd N31 94.94(11) . 4_655
N31 Cd N31 180.00(19) 2_455 4_655
O1W Zn O1W 180.00(17) . 3
O1W Zn N11 96.11(11) . 3
O1W Zn N11 83.89(11) 3 3
O1W Zn N11 83.89(11) . .
O1W Zn N11 96.11(11) 3 .
N11 Zn N11 180.0(2) 3 .
O1W Zn N31 91.97(12) . 2_455
O1W Zn N31 88.03(12) 3 2_455
N11 Zn N31 94.94(11) 3 2_455
N11 Zn N31 85.06(11) . 2_455
O1W Zn N31 88.03(12) . 4_655
O1W Zn N31 91.97(12) 3 4_655
N11 Zn N31 85.06(11) 3 4_655
N11 Zn N31 94.94(11) . 4_655
N31 Zn N31 180.00(19) 2_455 4_655
C16 O1 C1 115.8(3) . .
Zn O1W Cd 0.0 . .
C11 N11 C15 117.9(3) . .
C11 N11 Cd 117.9(2) . .
C15 N11 Cd 124.0(3) . .
C11 N11 Zn 117.9(2) . .
C15 N11 Zn 124.0(3) . .
Cd N11 Zn 0.0 . .
C26 O2 C3 121.1(3) . .
C36 O3 C5 120.7(4) . .
C13 C12 C11 116.3(4) . .
C35 N31 C31 116.5(3) . .
C35 N31 Zn 117.4(3) . 2_445
C31 N31 Zn 126.1(3) . 2_445
C35 N31 Cd 117.4(3) . 2_445
C31 N31 Cd 126.1(3) . 2_445
Zn N31 Cd 0.0 2_445 2_445
C5 C6 C1 116.4(4) . .
C15 C14 C13 119.1(4) . .
C14 C13 C12 120.0(3) . .
C14 C13 C16 118.1(4) . .
C12 C13 C16 121.7(4) . .
C6 C5 C4 123.4(4) . .
C6 C5 O3 116.2(4) . .
C4 C5 O3 120.3(3) . .
N11 C15 C14 122.4(4) . .
O11 C16 O1 124.7(3) . .
O11 C16 C13 122.0(4) . .
O1 C16 C13 113.3(4) . .
C5 C4 C3 116.8(4) . .
N31 C35 C34 122.4(4) . .
O21 C26 O2 123.2(4) . .
O21 C26 C23 126.1(5) . .
O2 C26 C23 110.7(4) . .
C3 C2 C1 117.5(4) . .
C2 C3 C4 122.6(4) . .
C2 C3 O2 116.3(4) . .
C4 C3 O2 120.9(4) . .
C6 C1 C2 123.3(3) . .
C6 C1 O1 117.7(3) . .
C2 C1 O1 118.9(3) . .
N31 C31 C32 124.2(4) . .
C32 C33 C34 118.3(4) . .
C32 C33 C36 119.9(4) . .
C34 C33 C36 121.7(4) . .
C35 C34 C33 119.1(4) . .
C23 C24 C25 118.5(5) . .
C33 C32 C31 119.4(4) . .
C21 N21 C25 117.1(4) . .
N11 C11 C12 124.2(4) . .
N21 C25 C24 124.2(5) . .
O31 C36 O3 125.3(4) . .
O31 C36 C33 124.7(5) . .
O3 C36 C33 110.0(4) . .
C21 C22 C23 119.7(5) . .
C24 C23 C22 118.4(5) . .
C24 C23 C26 118.4(5) . .
C22 C23 C26 123.2(4) . .
N21 C21 C22 122.1(5) . .

loop_
_geom_bond_atom_site_label_1
_geom_bond_atom_site_label_2
_geom_bond_distance
_geom_bond_site_symmetry_2
Cd O1W 2.206(3) .
Cd O1W 2.206(3) 3
Cd N11 2.290(3) 3
Cd N11 2.290(3) .
Cd N31 2.300(3) 2_455
Cd N31 2.300(3) 4_655
Zn O1W 2.206(3) .
Zn O1W 2.206(3) 3
Zn N11 2.290(3) 3
Zn N11 2.290(3) .
Zn N31 2.300(3) 2_455
Zn N31 2.300(3) 4_655
O1 C16 1.337(5) .
O1 C1 1.425(4) .
N11 C11 1.315(5) .
N11 C15 1.350(5) .
O11 C16 1.192(5) .
O2 C26 1.373(6) .
O2 C3 1.407(5) .
O3 C36 1.355(6) .
O3 C5 1.408(5) .
C12 C13 1.389(6) .
C12 C11 1.412(5) .
N31 C35 1.346(5) .
N31 C31 1.352(6) .
N31 Zn 2.300(3) 2_445
N31 Cd 2.300(3) 2_445
C6 C5 1.380(5) .
C6 C1 1.381(5) .
C14 C15 1.380(5) .
C14 C13 1.376(6) .
C13 C16 1.499(5) .
C5 C4 1.368(6) .
C4 C3 1.392(6) .
C35 C34 1.399(6) .
C26 O21 1.184(6) .
C26 C23 1.475(6) .
C2 C3 1.369(5) .
C2 C1 1.364(6) .
C31 C32 1.375(6) .
C33 C32 1.360(6) .
C33 C34 1.399(7) .
C33 C36 1.508(6) .
C24 C23 1.378(7) .
C24 C25 1.389(7) .
N21 C21 1.362(7) .
N21 C25 1.324(7) .
O31 C36 1.163(6) .
C22 C21 1.380(7) .
C22 C23 1.386(7) .

loop_
_platon_squeeze_void_nr
_platon_squeeze_void_average_x
_platon_squeeze_void_average_y
_platon_squeeze_void_average_z
_platon_squeeze_void_volume
_platon_squeeze_void_count_electrons
_platon_squeeze_void_content
1 -0.002 0.432 0.009 1384 747 ' '
